data_4077184
loop_
_publ_author_name
'Le Magu\`eres, P.'
'Lindeman, S. V.'
'Kochi, J. K.'

_publ_section_title
;
 Electron Redistribution of Aromatic Ligands in (Arene)Cr(CO)3Complexes.
 Structural (Bond-Length) Changes as Quantitative Measures
;
_journal_issue 1
_journal_name_full Organometallics
_journal_page_first 115
_journal_paper_doi 10.1021/om000658l
_journal_volume 20
_journal_year 2001
_chemical_compound_source 'chemical synthesis'
_chemical_formula_sum 'C24 H30'
_chemical_formula_weight 318.48
_chemical_name_systematic
; 
 1,4:5,8:9,12-Triethyleno-1,2,3,4,5,6,7,8,9,10,11,12-
 dodecahydrotriphenylene 
;
_space_group_IT_number 14
_symmetry_cell_setting monoclinic
_symmetry_space_group_name_Hall '-P 2ybc'
_symmetry_space_group_name_H-M 'P 1 21/c 1'
_atom_sites_solution_hydrogens geom
_atom_sites_solution_primary direct
_atom_sites_solution_secondary difmap
_audit_creation_method SHELXL
_cell_angle_alpha 90.00
_cell_angle_beta 100.6920(10)
_cell_angle_gamma 90.00
_cell_formula_units_Z 4
_cell_length_a 15.5421(4)
_cell_length_b 10.2264(3)
_cell_length_c 11.4845(3)
_cell_measurement_reflns_used 8192
_cell_measurement_temperature 123(2)
_cell_measurement_theta_max 36.4
_cell_measurement_theta_min 1.3
_cell_volume 1793.65(8)
_computing_cell_refinement 'SAINT V4.050 (Siemens, 1989-95)'
_computing_data_collection 'SMART V4.050 (Siemens, 1989-95)'
_computing_data_reduction 'SAINT & SADABS (Sheldrick, 1996)'
_computing_molecular_graphics 'XP V5.06 (Siemens, 1996)'
_computing_publication_material 'SHELXL-93 & XCIF V5.05 (Siemens, 1996)'
_computing_structure_refinement 'SHELXL-93 (Sheldrick, 1993)'
_computing_structure_solution 'SHELXS-86 (Sheldrick, 1990)'
_diffrn_ambient_temperature 123(2)
_diffrn_measurement_device 'Siemens SMART'
_diffrn_measurement_method
;
\w-scan, frame range 0.3 deg, hemisphere
;
_diffrn_radiation_monochromator graphite
_diffrn_radiation_source 'normal-focus sealed tube'
_diffrn_radiation_type MoK\a
_diffrn_radiation_wavelength 0.71073
_diffrn_reflns_av_R_equivalents 0.0394
_diffrn_reflns_av_sigmaI/netI 0.0414
_diffrn_reflns_limit_h_max 24
_diffrn_reflns_limit_h_min -25
_diffrn_reflns_limit_k_max 16
_diffrn_reflns_limit_k_min 0
_diffrn_reflns_limit_l_max 18
_diffrn_reflns_limit_l_min 0
_diffrn_reflns_number 22484
_diffrn_reflns_theta_max 36.39
_diffrn_reflns_theta_min 1.33
_diffrn_standards_decay_% 0.4
_diffrn_standards_number 434
_exptl_absorpt_coefficient_mu 0.066
_exptl_absorpt_correction_T_max 0.863
_exptl_absorpt_correction_T_min 0.775
_exptl_absorpt_correction_type 'Semi-empirical (SADABS proccedure)'
_exptl_crystal_colour colourless
_exptl_crystal_density_diffrn 1.179
_exptl_crystal_density_method none
_exptl_crystal_description prism
_exptl_crystal_F_000 696
_exptl_crystal_size_max 0.5
_exptl_crystal_size_mid 0.3
_exptl_crystal_size_min 0.2
_refine_diff_density_max 0.468
_refine_diff_density_min -0.228
_refine_diff_density_rms 0.055
_refine_ls_extinction_method none
_refine_ls_goodness_of_fit_all 1.093
_refine_ls_goodness_of_fit_obs 1.081
_refine_ls_hydrogen_treatment refall
_refine_ls_matrix_type full
_refine_ls_number_parameters 337
_refine_ls_number_reflns 8110
_refine_ls_number_restraints 0
_refine_ls_restrained_S_all 1.101
_refine_ls_restrained_S_obs 1.081
_refine_ls_R_factor_all 0.0879
_refine_ls_R_factor_obs 0.0550
_refine_ls_shift/esd_max -0.001
_refine_ls_shift/esd_mean 0.000
_refine_ls_structure_factor_coef Fsqd
_refine_ls_weighting_details 'w=1/[\s^2^(Fo^2^)+(0.0552P)^2^+0.5951P] where P=(Fo^2^+2Fc^2^)/3'
_refine_ls_weighting_scheme calc
_refine_ls_wR_factor_all 0.1447
_refine_ls_wR_factor_obs 0.1202
_reflns_number_observed 5872
_reflns_number_total 8114
_reflns_observed_criterion >2sigma(I)
_cod_data_source_file om000658l.cif
_cod_data_source_block TET
_cod_depositor_comments
;
The following automatic conversions were performed:

'_refine_ls_weighting_scheme' value 'calc
w=1/[\s^2^(Fo^2^)+(0.0552P)^2^+0.5951P] where P=(Fo^2^+2Fc^2^)/3' was
changed to 'calc'. New tag '_refine_ls_weighting_details' was
created. The value of the new tag was set to
'w=1/[\s^2^(Fo^2^)+(0.0552P)^2^+0.5951P] where P=(Fo^2^+2Fc^2^)/3'.

Automatic conversion script
Id: cif_fix_values 3143 2015-03-26 13:38:13Z robertas 
;
_cod_original_sg_symbol_H-M P2(1)/c
_cod_database_code 4077184

loop_
_symmetry_equiv_pos_as_xyz
'x, y, z'
'-x, y+1/2, -z+1/2'
'-x, -y, -z'
'x, -y-1/2, z-1/2'

loop_
_atom_site_aniso_label
_atom_site_aniso_U_11
_atom_site_aniso_U_22
_atom_site_aniso_U_33
_atom_site_aniso_U_23
_atom_site_aniso_U_13
_atom_site_aniso_U_12
C1 0.0154(4) 0.0112(4) 0.0139(4) 0.0017(3) 0.0036(3) 0.0012(3)
C2 0.0128(4) 0.0126(4) 0.0161(4) -0.0008(3) 0.0029(3) 0.0003(3)
C3 0.0123(4) 0.0133(4) 0.0172(4) -0.0016(3) -0.0002(3) 0.0013(3)
C4 0.0142(4) 0.0118(4) 0.0160(4) -0.0007(3) 0.0003(3) 0.0012(3)
C5 0.0138(4) 0.0123(4) 0.0131(4) 0.0001(3) 0.0013(3) -0.0001(3)
C6 0.0132(4) 0.0134(4) 0.0129(4) 0.0015(3) 0.0022(3) 0.0013(3)
C11 0.0232(4) 0.0120(4) 0.0181(4) 0.0012(3) 0.0017(3) 0.0033(3)
C12 0.0411(7) 0.0147(4) 0.0248(5) 0.0028(4) 0.0098(5) -0.0059(4)
C13 0.0281(5) 0.0196(5) 0.0364(6) -0.0022(4) 0.0152(5) -0.0083(4)
C14 0.0149(4) 0.0142(4) 0.0239(5) -0.0040(3) 0.0036(3) -0.0020(3)
C15 0.0210(4) 0.0193(5) 0.0196(4) -0.0048(4) 0.0014(4) 0.0029(4)
C16 0.0214(5) 0.0200(5) 0.0209(5) -0.0039(4) 0.0027(4) 0.0060(4)
C21 0.0164(4) 0.0170(4) 0.0275(5) -0.0061(4) -0.0066(4) 0.0051(3)
C22 0.0154(4) 0.0270(6) 0.0466(8) -0.0139(5) -0.0017(4) 0.0066(4)
C23 0.0208(5) 0.0225(5) 0.0357(6) -0.0111(5) -0.0002(4) 0.0065(4)
C24 0.0196(4) 0.0123(4) 0.0240(5) -0.0023(3) -0.0033(4) 0.0036(3)
C25 0.0309(6) 0.0169(5) 0.0276(6) 0.0044(4) -0.0066(4) 0.0038(4)
C26 0.0373(6) 0.0205(5) 0.0245(5) 0.0006(4) -0.0104(5) 0.0069(5)
C31 0.0166(4) 0.0156(4) 0.0158(4) -0.0020(3) -0.0002(3) -0.0008(3)
C32 0.0243(5) 0.0255(5) 0.0131(4) -0.0023(4) 0.0022(3) 0.0024(4)
C33 0.0256(5) 0.0257(5) 0.0130(4) 0.0035(4) 0.0005(4) 0.0027(4)
C34 0.0156(4) 0.0189(4) 0.0148(4) 0.0009(3) -0.0007(3) 0.0039(3)
C35 0.0145(4) 0.0285(5) 0.0203(5) -0.0037(4) 0.0022(3) 0.0001(4)
C36 0.0174(4) 0.0247(5) 0.0186(4) -0.0007(4) 0.0014(3) -0.0055(4)

loop_
_atom_site_label
_atom_site_type_symbol
_atom_site_fract_x
_atom_site_fract_y
_atom_site_fract_z
_atom_site_U_iso_or_equiv
_atom_site_thermal_displace_type
_atom_site_occupancy
_atom_site_calc_flag
C1 C 0.27846(6) 0.03903(9) 0.20499(8) 0.0134(2) Uani 1 d
C2 C 0.19813(6) 0.07559(9) 0.13349(8) 0.0138(2) Uani 1 d
C3 C 0.17376(6) 0.20671(9) 0.12435(9) 0.0146(2) Uani 1 d
C4 C 0.22731(6) 0.30201(9) 0.19057(9) 0.0143(2) Uani 1 d
C5 C 0.30564(6) 0.26575(9) 0.26325(8) 0.0132(2) Uani 1 d
C6 C 0.33195(6) 0.13366(9) 0.26898(8) 0.0132(2) Uani 1 d
C11 C 0.29436(7) -0.10672(10) 0.20303(9) 0.0180(2) Uani 1 d
C12 C 0.21863(9) -0.17426(11) 0.24952(11) 0.0264(2) Uani 1 d
C13 C 0.13008(8) -0.13313(12) 0.17337(12) 0.0269(2) Uani 1 d
C14 C 0.14607(6) -0.03878(10) 0.07474(10) 0.0177(2) Uani 1 d
C15 C 0.20170(7) -0.11056(11) -0.00316(10) 0.0203(2) Uani 1 d
C16 C 0.29047(7) -0.15082(11) 0.07338(10) 0.0210(2) Uani 1 d
C21 C 0.09259(7) 0.26344(11) 0.04875(10) 0.0217(2) Uani 1 d
C22 C 0.03938(8) 0.33223(13) 0.13177(14) 0.0306(3) Uani 1 d
C23 C 0.09783(8) 0.43409(12) 0.20935(12) 0.0270(2) Uani 1 d
C24 C 0.18891(7) 0.43795(10) 0.17403(10) 0.0196(2) Uani 1 d
C25 C 0.17682(9) 0.47377(11) 0.04124(11) 0.0267(2) Uani 1 d
C26 C 0.12170(9) 0.36679(12) -0.03397(11) 0.0295(3) Uani 1 d
C31 C 0.36924(6) 0.35399(10) 0.34226(9) 0.0164(2) Uani 1 d
C32 C 0.37936(8) 0.30195(12) 0.47026(9) 0.0211(2) Uani 1 d
C33 C 0.41438(8) 0.15983(12) 0.47498(9) 0.0218(2) Uani 1 d
C34 C 0.41970(6) 0.11249(10) 0.34870(9) 0.0169(2) Uani 1 d
C35 C 0.48795(7) 0.19941(12) 0.30362(10) 0.0212(2) Uani 1 d
C36 C 0.45936(7) 0.34449(11) 0.30482(10) 0.0205(2) Uani 1 d
H11 H 0.3510(10) -0.1333(15) 0.2513(14) 0.023(4) Uiso 1 d
H12A H 0.2216(11) -0.1490(17) 0.3362(16) 0.036(5) Uiso 1 d
H12B H 0.2280(11) -0.2706(17) 0.2468(15) 0.033(4) Uiso 1 d
H13A H 0.0967(12) -0.2112(19) 0.1357(17) 0.042(5) Uiso 1 d
H13B H 0.0933(12) -0.0893(18) 0.2241(17) 0.039(5) Uiso 1 d
H14 H 0.0887(10) -0.0095(15) 0.0257(13) 0.022(4) Uiso 1 d
H15A H 0.1691(11) -0.1877(16) -0.0397(15) 0.029(4) Uiso 1 d
H15B H 0.2113(11) -0.0479(16) -0.0698(15) 0.029(4) Uiso 1 d
H16A H 0.3406(11) -0.1083(17) 0.0405(15) 0.033(4) Uiso 1 d
H16B H 0.2979(10) -0.2501(16) 0.0712(15) 0.028(4) Uiso 1 d
H21 H 0.0574(11) 0.1981(16) 0.0018(15) 0.031(4) Uiso 1 d
H22A H 0.0156(12) 0.2673(18) 0.1821(16) 0.038(5) Uiso 1 d
H22B H -0.0123(12) 0.3758(18) 0.0826(16) 0.037(5) Uiso 1 d
H23A H 0.0710(12) 0.5226(18) 0.1974(16) 0.038(5) Uiso 1 d
H23B H 0.1042(11) 0.4080(17) 0.2963(16) 0.035(4) Uiso 1 d
H24 H 0.2267(10) 0.5035(16) 0.2222(14) 0.026(4) Uiso 1 d
H25A H 0.2385(12) 0.4854(18) 0.0184(16) 0.041(5) Uiso 1 d
H25B H 0.1481(11) 0.5602(17) 0.0286(16) 0.035(4) Uiso 1 d
H26A H 0.1576(12) 0.3226(18) -0.0903(16) 0.037(5) Uiso 1 d
H26B H 0.0695(12) 0.4044(19) -0.0848(17) 0.045(5) Uiso 1 d
H31 H 0.3484(10) 0.4457(15) 0.3372(13) 0.022(4) Uiso 1 d
H32A H 0.3236(10) 0.3059(15) 0.4985(14) 0.024(4) Uiso 1 d
H32B H 0.4206(11) 0.3606(17) 0.5252(15) 0.032(4) Uiso 1 d
H33A H 0.4746(11) 0.1548(16) 0.5252(15) 0.033(4) Uiso 1 d
H33B H 0.3758(11) 0.1006(16) 0.5107(15) 0.030(4) Uiso 1 d
H34 H 0.4377(9) 0.0175(15) 0.3491(13) 0.019(3) Uiso 1 d
H35A H 0.4919(11) 0.1708(16) 0.2206(15) 0.030(4) Uiso 1 d
H35B H 0.5454(11) 0.1874(17) 0.3556(15) 0.030(4) Uiso 1 d
H36A H 0.5025(10) 0.3968(15) 0.3611(14) 0.025(4) Uiso 1 d
H36B H 0.4552(11) 0.3830(16) 0.2260(15) 0.032(4) Uiso 1 d

loop_
_atom_type_symbol
_atom_type_description
_atom_type_scat_dispersion_real
_atom_type_scat_dispersion_imag
_atom_type_scat_source
C C 0.0033 0.0016 'International Tables Vol C Tables 4.2.6.8 and 6.1.1.4'
H H 0.0000 0.0000 'International Tables Vol C Tables 4.2.6.8 and 6.1.1.4'

loop_
_geom_angle_atom_site_label_1
_geom_angle_atom_site_label_2
_geom_angle_atom_site_label_3
_geom_angle
C6 C1 C2 119.98(8)
C6 C1 C11 127.56(9)
C2 C1 C11 112.45(8)
C3 C2 C1 119.87(8)
C3 C2 C14 126.67(9)
C1 C2 C14 113.45(8)
C2 C3 C4 120.02(8)
C2 C3 C21 126.92(9)
C4 C3 C21 113.06(8)
C5 C4 C3 120.16(9)
C5 C4 C24 126.96(9)
C3 C4 C24 112.86(8)
C4 C5 C6 119.80(8)
C4 C5 C31 127.07(9)
C6 C5 C31 113.12(8)
C1 C6 C5 120.10(8)
C1 C6 C34 127.12(9)
C5 C6 C34 112.78(8)
C1 C11 C12 107.39(9)
C1 C11 C16 108.95(8)
C12 C11 C16 107.85(9)
C1 C11 H11 113.2(9)
C12 C11 H11 109.9(9)
C16 C11 H11 109.4(9)
C11 C12 C13 109.80(9)
C11 C12 H12A 108.9(10)
C13 C12 H12A 110.9(10)
C11 C12 H12B 107.8(10)
C13 C12 H12B 111.8(10)
H12A C12 H12B 107.5(14)
C14 C13 C12 109.74(9)
C14 C13 H13A 108.8(11)
C12 C13 H13A 111.2(11)
C14 C13 H13B 109.7(11)
C12 C13 H13B 109.8(11)
H13A C13 H13B 107.6(15)
C2 C14 C15 108.47(8)
C2 C14 C13 107.61(9)
C15 C14 C13 108.21(9)
C2 C14 H14 111.4(9)
C15 C14 H14 110.5(9)
C13 C14 H14 110.5(9)
C14 C15 C16 109.52(9)
C14 C15 H15A 109.1(10)
C16 C15 H15A 111.2(10)
C14 C15 H15B 108.0(9)
C16 C15 H15B 110.5(9)
H15A C15 H15B 108.4(13)
C11 C16 C15 109.93(8)
C11 C16 H16A 109.6(10)
C15 C16 H16A 109.7(9)
C11 C16 H16B 109.2(9)
C15 C16 H16B 110.0(9)
H16A C16 H16B 108.4(13)
C3 C21 C22 107.85(9)
C3 C21 C26 107.95(9)
C22 C21 C26 108.67(10)
C3 C21 H21 112.5(10)
C22 C21 H21 110.4(10)
C26 C21 H21 109.4(10)
C21 C22 C23 109.72(10)
C21 C22 H22A 110.7(10)
C23 C22 H22A 110.8(11)
C21 C22 H22B 108.7(11)
C23 C22 H22B 110.5(10)
H22A C22 H22B 106.3(14)
C24 C23 C22 109.53(10)
C24 C23 H23A 108.8(10)
C22 C23 H23A 110.2(10)
C24 C23 H23B 109.7(10)
C22 C23 H23B 109.1(10)
H23A C23 H23B 109.5(14)
C4 C24 C23 107.67(9)
C4 C24 C25 108.36(9)
C23 C24 C25 108.40(9)
C4 C24 H24 112.0(9)
C23 C24 H24 110.4(9)
C25 C24 H24 110.0(9)
C24 C25 C26 109.63(10)
C24 C25 H25A 109.0(10)
C26 C25 H25A 112.2(10)
C24 C25 H25B 109.0(10)
C26 C25 H25B 111.2(10)
H25A C25 H25B 105.7(14)
C21 C26 C25 109.58(10)
C21 C26 H26A 109.9(10)
C25 C26 H26A 110.6(10)
C21 C26 H26B 109.2(11)
C25 C26 H26B 111.3(11)
H26A C26 H26B 106.3(15)
C5 C31 C36 108.77(8)
C5 C31 C32 107.80(8)
C36 C31 C32 107.84(8)
C5 C31 H31 111.1(9)
C36 C31 H31 110.3(9)
C32 C31 H31 110.9(9)
C31 C32 C33 109.26(8)
C31 C32 H32A 111.1(9)
C33 C32 H32A 110.7(9)
C31 C32 H32B 109.3(10)
C33 C32 H32B 110.9(10)
H32A C32 H32B 105.4(13)
C34 C33 C32 109.91(8)
C34 C33 H33A 108.5(10)
C32 C33 H33A 110.6(10)
C34 C33 H33B 109.8(10)
C32 C33 H33B 110.6(10)
H33A C33 H33B 107.5(13)
C6 C34 C35 108.26(8)
C6 C34 C33 108.93(8)
C35 C34 C33 107.08(9)
C6 C34 H34 111.0(8)
C35 C34 H34 110.4(8)
C33 C34 H34 111.1(8)
C34 C35 C36 109.39(8)
C34 C35 H35A 108.4(9)
C36 C35 H35A 110.7(9)
C34 C35 H35B 109.0(10)
C36 C35 H35B 110.1(10)
H35A C35 H35B 109.2(13)
C31 C36 C35 109.85(9)
C31 C36 H36A 108.8(9)
C35 C36 H36A 111.1(9)
C31 C36 H36B 109.0(10)
C35 C36 H36B 110.3(10)
H36A C36 H36B 107.8(13)

loop_
_geom_bond_atom_site_label_1
_geom_bond_atom_site_label_2
_geom_bond_distance
C1 C6 1.3932(13)
C1 C2 1.4115(13)
C1 C11 1.5116(13)
C2 C3 1.3920(13)
C2 C14 1.5084(13)
C3 C4 1.4093(13)
C3 C21 1.5084(14)
C4 C5 1.3926(13)
C4 C24 1.5109(13)
C5 C6 1.4093(13)
C5 C31 1.5106(13)
C6 C34 1.5106(13)
C11 C12 1.543(2)
C11 C16 1.546(2)
C11 H11 0.99(2)
C12 C13 1.546(2)
C12 H12A 1.02(2)
C12 H12B 1.00(2)
C13 C14 1.543(2)
C13 H13A 1.01(2)
C13 H13B 1.00(2)
C14 C15 1.5408(15)
C14 H14 1.008(15)
C15 C16 1.5477(15)
C15 H15A 0.99(2)
C15 H15B 1.03(2)
C16 H16A 1.02(2)
C16 H16B 1.02(2)
C21 C22 1.543(2)
C21 C26 1.544(2)
C21 H21 0.96(2)
C22 C23 1.550(2)
C22 H22A 1.00(2)
C22 H22B 1.00(2)
C23 C24 1.544(2)
C23 H23A 1.00(2)
C23 H23B 1.02(2)
C24 C25 1.546(2)
C24 H24 0.99(2)
C25 C26 1.550(2)
C25 H25A 1.05(2)
C25 H25B 0.99(2)
C26 H26A 1.03(2)
C26 H26B 0.99(2)
C31 C36 1.5425(15)
C31 C32 1.5437(15)
C31 H31 0.99(2)
C32 C33 1.549(2)
C32 H32A 0.98(2)
C32 H32B 1.01(2)
C33 C34 1.5456(15)
C33 H33A 1.01(2)
C33 H33B 0.99(2)
C34 C35 1.545(2)
C34 H34 1.011(15)
C35 C36 1.550(2)
C35 H35A 1.01(2)
C35 H35B 0.98(2)
C36 H36A 1.00(2)
C36 H36B 0.98(2)

loop_
_geom_torsion_atom_site_label_1
_geom_torsion_atom_site_label_2
_geom_torsion_atom_site_label_3
_geom_torsion_atom_site_label_4
_geom_torsion
C6 C1 C2 C3 1.89(14)
C11 C1 C2 C3 -179.32(9)
C6 C1 C2 C14 -177.25(9)
C11 C1 C2 C14 1.53(12)
C1 C2 C3 C4 -2.87(14)
C14 C2 C3 C4 176.14(9)
C1 C2 C3 C21 177.39(10)
C14 C2 C3 C21 -3.6(2)
C2 C3 C4 C5 1.43(15)
C21 C3 C4 C5 -178.80(9)
C2 C3 C4 C24 -177.42(9)
C21 C3 C4 C24 2.35(13)
C3 C4 C5 C6 1.01(14)
C24 C4 C5 C6 179.68(10)
C3 C4 C5 C31 -178.21(9)
C24 C4 C5 C31 0.5(2)
C2 C1 C6 C5 0.55(14)
C11 C1 C6 C5 -178.03(9)
C2 C1 C6 C34 -179.53(9)
C11 C1 C6 C34 1.9(2)
C4 C5 C6 C1 -2.00(14)
C31 C5 C6 C1 177.33(8)
C4 C5 C6 C34 178.07(9)
C31 C5 C6 C34 -2.60(12)
C6 C1 C11 C12 118.86(11)
C2 C1 C11 C12 -59.82(11)
C6 C1 C11 C16 -124.58(11)
C2 C1 C11 C16 56.75(11)
C1 C11 C12 C13 56.77(12)
C16 C11 C12 C13 -60.51(11)
C11 C12 C13 C14 0.52(13)
C3 C2 C14 C15 121.73(11)
C1 C2 C14 C15 -59.20(11)
C3 C2 C14 C13 -121.41(11)
C1 C2 C14 C13 57.66(11)
C12 C13 C14 C2 -56.76(11)
C12 C13 C14 C15 60.27(12)
C2 C14 C15 C16 55.89(12)
C13 C14 C15 C16 -60.58(11)
C1 C11 C16 C15 -56.14(12)
C12 C11 C16 C15 60.13(11)
C14 C15 C16 C11 0.29(13)
C2 C3 C21 C22 119.78(11)
C4 C3 C21 C22 -59.97(12)
C2 C3 C21 C26 -122.97(11)
C4 C3 C21 C26 57.27(12)
C3 C21 C22 C23 54.99(14)
C26 C21 C22 C23 -61.79(13)
C21 C22 C23 C24 2.6(2)
C5 C4 C24 C23 -121.30(11)
C3 C4 C24 C23 57.45(12)
C5 C4 C24 C25 121.65(11)
C3 C4 C24 C25 -59.60(12)
C22 C23 C24 C4 -58.31(13)
C22 C23 C24 C25 58.72(13)
C4 C24 C25 C26 54.37(12)
C23 C24 C25 C26 -62.20(12)
C3 C21 C26 C25 -58.43(12)
C22 C21 C26 C25 58.29(12)
C24 C25 C26 C21 3.13(14)
C4 C5 C31 C36 -121.41(11)
C6 C5 C31 C36 59.32(11)
C4 C5 C31 C32 121.91(11)
C6 C5 C31 C32 -57.35(11)
C5 C31 C32 C33 59.69(11)
C36 C31 C32 C33 -57.59(11)
C31 C32 C33 C34 -5.11(12)
C1 C6 C34 C35 123.09(10)
C5 C6 C34 C35 -56.99(11)
C1 C6 C34 C33 -120.80(11)
C5 C6 C34 C33 59.13(11)
C32 C33 C34 C6 -52.78(12)
C32 C33 C34 C35 64.08(11)
C6 C34 C35 C36 58.81(11)
C33 C34 C35 C36 -58.50(10)
C5 C31 C36 C35 -53.50(11)
C32 C31 C36 C35 63.15(11)
C34 C35 C36 C31 -3.88(11)

loop_
_cod_related_entry_id
_cod_related_entry_database
_cod_related_entry_code
1 ChemSpider 10140329
